data_4030054
loop_
_publ_author_name
'Edwankar, Rahul V.'
'Edwankar, Chitra R.'
'Deschamps, Jeffrey R.'
'Cook, James M.'

_publ_section_title
;
 General Strategy for Synthesis of C-19 Methyl-Substituted
 Sarpagine/Macroline/Ajmaline Indole Alkaloids Including Total Synthesis
 of 19(S),20(R)-Dihydroperaksine, 19(S),20(R)-Dihydroperaksine-17-al, and
 Peraksine.
;
_journal_issue 21
_journal_name_full 'The Journal of organic chemistry'
_journal_page_first 10030
_journal_paper_doi 10.1021/jo5016163
_journal_volume 79
_journal_year 2014
_chemical_absolute_configuration syn
_chemical_formula_moiety 'C20 H22 N2 O'
_chemical_formula_sum 'C20 H22 N2 O'
_chemical_formula_weight 306.40
_chemical_name_systematic
; 
 ? 
;
_space_group_IT_number 19
_symmetry_cell_setting orthorhombic
_symmetry_space_group_name_Hall 'P 2ac 2ab'
_symmetry_space_group_name_H-M 'P 21 21 21'
_atom_sites_solution_hydrogens geom
_atom_sites_solution_primary direct
_atom_sites_solution_secondary difmap
_audit_creation_method SHELXL-97
_cell_angle_alpha 90.00
_cell_angle_beta 90.00
_cell_angle_gamma 90.00
_cell_formula_units_Z 4
_cell_length_a 7.7111(16)
_cell_length_b 10.5325(19)
_cell_length_c 19.852(4)
_cell_measurement_reflns_used 1060
_cell_measurement_temperature 174(2)
_cell_measurement_theta_max 28.10
_cell_measurement_theta_min 3.64
_cell_volume 1612.3(5)
_computing_cell_refinement 'Bruker SMART v5.631 (Bruker, 2001)'
_computing_data_collection 'Bruker SMART v5.631 (Bruker, 2001)'
_computing_data_reduction
;
Bruker SAINT v6.45A (Bruker, 2002), Bruker XPREP v6.14 (Bruker, 2001)
;
_computing_molecular_graphics 'Bruker SHELXTL v6.14 (Bruker, 2000b)'
_computing_publication_material 'Bruker SHELXTL v6.14 (Bruker, 2000b)'
_computing_structure_refinement 'Bruker SHELXTL v6.14 (Bruker, 2000b)'
_computing_structure_solution 'Bruker SHELXTL v6.14 (Bruker, 2000b)'
_diffrn_ambient_temperature 174(2)
_diffrn_measured_fraction_theta_full 0.993
_diffrn_measured_fraction_theta_max 0.993
_diffrn_measurement_device_type 'Bruker SMART APEX II CCD'
_diffrn_measurement_method '\w scans'
_diffrn_radiation_monochromator graphite
_diffrn_radiation_source 'fine-focus sealed tube'
_diffrn_radiation_type MoK\a
_diffrn_radiation_wavelength 0.71073
_diffrn_reflns_av_R_equivalents 0.0402
_diffrn_reflns_av_sigmaI/netI 0.0338
_diffrn_reflns_limit_h_max 9
_diffrn_reflns_limit_h_min -10
_diffrn_reflns_limit_k_max 13
_diffrn_reflns_limit_k_min -14
_diffrn_reflns_limit_l_max 26
_diffrn_reflns_limit_l_min -26
_diffrn_reflns_number 14384
_diffrn_reflns_theta_full 25.00
_diffrn_reflns_theta_max 28.29
_diffrn_reflns_theta_min 2.05
_exptl_absorpt_coefficient_mu 0.078
_exptl_absorpt_correction_T_max 0.9829
_exptl_absorpt_correction_T_min 0.9668
_exptl_absorpt_correction_type multi-scan
_exptl_absorpt_process_details 'SADABS v2.10 (Bruker, 2000c)'
_exptl_crystal_colour colourless
_exptl_crystal_density_diffrn 1.262
_exptl_crystal_density_method 'not measured'
_exptl_crystal_description 'irregular prisim'
_exptl_crystal_F_000 656
_exptl_crystal_size_max 0.435
_exptl_crystal_size_mid 0.432
_exptl_crystal_size_min 0.221
_refine_diff_density_max 0.200
_refine_diff_density_min -0.233
_refine_diff_density_rms 0.043
_refine_ls_abs_structure_details 'Flack H D (1983), Acta Cryst. A39, 876-881'
_refine_ls_abs_structure_Flack 0.4(15)
_refine_ls_extinction_method none
_refine_ls_goodness_of_fit_ref 1.044
_refine_ls_hydrogen_treatment constr
_refine_ls_matrix_type full
_refine_ls_number_parameters 210
_refine_ls_number_reflns 3974
_refine_ls_number_restraints 0
_refine_ls_restrained_S_all 1.044
_refine_ls_R_factor_all 0.0406
_refine_ls_R_factor_gt 0.0369
_refine_ls_shift/su_max 0.001
_refine_ls_shift/su_mean 0.000
_refine_ls_structure_factor_coef Fsqd
_refine_ls_weighting_details 'calc w=1/[\s^2^(Fo^2^)+(0.0665P)^2^+0.0000P] where P=(Fo^2^+2Fc^2^)/3'
_refine_ls_weighting_scheme calc
_refine_ls_wR_factor_gt 0.0958
_refine_ls_wR_factor_ref 0.0996
_reflns_number_gt 3622
_reflns_number_total 3974
_reflns_threshold_expression I>2\s(I)
_cod_data_source_file jo5016163_si_005.cif
_cod_data_source_block cook76
_cod_depositor_comments 'Adding full bibliography for 4030052--4030055.cif.'
_cod_database_code 4030054

loop_
_symmetry_equiv_pos_as_xyz
'x, y, z'
'-x+1/2, -y, z+1/2'
'-x, y+1/2, -z+1/2'
'x+1/2, -y+1/2, -z'

loop_
_atom_site_label
_atom_site_type_symbol
_atom_site_fract_x
_atom_site_fract_y
_atom_site_fract_z
_atom_site_U_iso_or_equiv
_atom_site_adp_type
_atom_site_occupancy
_atom_site_symmetry_multiplicity
_atom_site_calc_flag
_atom_site_refinement_flags
N1 N 0.54415(13) 0.89840(9) 0.94884(4) 0.0214(2) Uani 1 1 d .
C2 C 0.45392(15) 0.77479(11) 0.94073(6) 0.0236(2) Uani 1 1 d .
H2A H 0.4105 0.7456 0.9856 0.028 Uiso 1 1 calc R
C3 C 0.58283(16) 0.68124(10) 0.91456(6) 0.0242(2) Uani 1 1 d .
N4 N 0.55230(14) 0.55157(9) 0.91089(5) 0.0274(2) Uani 1 1 d .
C4 C 0.4016(2) 0.48492(13) 0.93630(8) 0.0394(3) Uani 1 1 d .
H4A H 0.4385 0.4200 0.9686 0.059 Uiso 1 1 calc R
H4B H 0.3403 0.4444 0.8988 0.059 Uiso 1 1 calc R
H4C H 0.3240 0.5453 0.9587 0.059 Uiso 1 1 calc R
C5 C 0.68867(17) 0.49726(11) 0.87632(6) 0.0280(3) Uani 1 1 d .
C6 C 0.7126(2) 0.37025(12) 0.85737(7) 0.0344(3) Uani 1 1 d .
H6A H 0.6297 0.3070 0.8686 0.041 Uiso 1 1 calc R
C7 C 0.8609(2) 0.34044(13) 0.82184(7) 0.0397(3) Uani 1 1 d .
H7A H 0.8807 0.2551 0.8084 0.048 Uiso 1 1 calc R
C8 C 0.9832(2) 0.43431(15) 0.80531(7) 0.0392(3) Uani 1 1 d .
H8A H 1.0855 0.4108 0.7818 0.047 Uiso 1 1 calc R
C9 C 0.95770(17) 0.56083(14) 0.82262(6) 0.0323(3) Uani 1 1 d .
H9A H 1.0399 0.6238 0.8101 0.039 Uiso 1 1 calc R
C10 C 0.80771(16) 0.59378(11) 0.85900(6) 0.0261(2) Uani 1 1 d .
C11 C 0.73625(16) 0.71093(11) 0.88352(6) 0.0243(2) Uani 1 1 d .
C12 C 0.79101(16) 0.84651(11) 0.87525(6) 0.0254(2) Uani 1 1 d .
H12A H 0.8412 0.8595 0.8299 0.030 Uiso 1 1 calc R
H12B H 0.8804 0.8682 0.9092 0.030 Uiso 1 1 calc R
C13 C 0.63185(16) 0.93186(11) 0.88449(5) 0.0231(2) Uani 1 1 d .
H13A H 0.6727 1.0217 0.8878 0.028 Uiso 1 1 calc R
C14 C 0.50075(17) 0.92304(11) 0.82479(6) 0.0275(3) Uani 1 1 d .
H14A H 0.5244 0.8426 0.7997 0.033 Uiso 1 1 calc R
C15 C 0.31590(16) 0.91518(11) 0.85398(7) 0.0304(3) Uani 1 1 d .
H15A H 0.2273 0.9233 0.8175 0.037 Uiso 1 1 calc R
C16 C 0.29702(17) 0.78735(12) 0.89080(7) 0.0311(3) Uani 1 1 d .
H16A H 0.2981 0.7166 0.8580 0.037 Uiso 1 1 calc R
H16B H 0.1861 0.7847 0.9159 0.037 Uiso 1 1 calc R
C17 C 0.5197(2) 1.03253(13) 0.77614(6) 0.0391(3) Uani 1 1 d .
H17A H 0.4182 1.0595 0.7531 0.047 Uiso 1 1 calc R
O18 O 0.6499(2) 1.08763(12) 0.76423(6) 0.0672(4) Uani 1 1 d .
C19 C 0.29822(18) 1.02157(12) 0.90431(7) 0.0320(3) Uani 1 1 d .
C19A C 0.1986(2) 1.12223(16) 0.89461(9) 0.0536(5) Uani 1 1 d .
H19A H 0.1334 1.1301 0.8542 0.064 Uiso 1 1 calc R
H19B H 0.1922 1.1866 0.9280 0.064 Uiso 1 1 calc R
C20A C 0.49230(19) 1.11398(12) 0.99746(7) 0.0325(3) Uani 1 1 d .
H20A H 0.5492 1.0910 1.0399 0.049 Uiso 1 1 calc R
H20B H 0.4019 1.1773 1.0062 0.049 Uiso 1 1 calc R
H20C H 0.5782 1.1495 0.9663 0.049 Uiso 1 1 calc R
C20 C 0.41066(17) 0.99582(11) 0.96614(6) 0.0261(3) Uani 1 1 d .
H20D H 0.3335 0.9574 1.0011 0.031 Uiso 1 1 calc R

loop_
_atom_site_aniso_label
_atom_site_aniso_U_11
_atom_site_aniso_U_22
_atom_site_aniso_U_33
_atom_site_aniso_U_23
_atom_site_aniso_U_13
_atom_site_aniso_U_12
N1 0.0202(4) 0.0223(4) 0.0217(4) 0.0003(4) 0.0012(4) -0.0002(4)
C2 0.0193(5) 0.0234(5) 0.0281(5) -0.0002(4) 0.0036(5) -0.0015(4)
C3 0.0216(6) 0.0241(5) 0.0268(5) 0.0014(5) 0.0004(5) 0.0012(5)
N4 0.0253(5) 0.0235(5) 0.0335(5) 0.0014(4) 0.0032(5) 0.0017(4)
C4 0.0379(8) 0.0274(6) 0.0528(8) 0.0002(6) 0.0106(7) -0.0076(6)
C5 0.0275(6) 0.0313(6) 0.0252(5) 0.0002(5) -0.0029(5) 0.0064(5)
C6 0.0416(8) 0.0295(6) 0.0321(6) -0.0017(5) -0.0055(6) 0.0063(6)
C7 0.0476(9) 0.0391(7) 0.0322(7) -0.0079(6) -0.0074(6) 0.0176(7)
C8 0.0338(7) 0.0566(8) 0.0272(6) -0.0110(6) -0.0022(5) 0.0178(7)
C9 0.0248(6) 0.0475(7) 0.0247(6) -0.0047(5) -0.0017(5) 0.0065(6)
C10 0.0231(6) 0.0335(6) 0.0216(5) -0.0003(5) -0.0032(5) 0.0058(5)
C11 0.0208(6) 0.0287(6) 0.0234(5) 0.0023(4) -0.0016(5) 0.0029(5)
C12 0.0209(5) 0.0302(6) 0.0250(5) 0.0029(4) 0.0024(5) -0.0013(5)
C13 0.0228(6) 0.0257(5) 0.0208(5) 0.0022(4) -0.0012(4) -0.0015(5)
C14 0.0323(6) 0.0279(5) 0.0224(5) -0.0025(4) -0.0045(5) 0.0035(5)
C15 0.0262(6) 0.0321(6) 0.0331(6) -0.0057(5) -0.0112(5) 0.0075(5)
C16 0.0190(6) 0.0305(6) 0.0438(7) -0.0081(5) -0.0036(5) 0.0003(5)
C17 0.0574(10) 0.0378(7) 0.0222(6) 0.0024(5) -0.0077(6) 0.0071(7)
O18 0.0724(9) 0.0662(8) 0.0629(8) 0.0366(7) 0.0005(7) -0.0067(7)
C19 0.0294(7) 0.0307(6) 0.0361(6) -0.0041(5) -0.0035(6) 0.0062(5)
C19A 0.0572(11) 0.0474(8) 0.0563(9) -0.0121(7) -0.0198(8) 0.0265(8)
C20A 0.0388(7) 0.0283(6) 0.0303(6) -0.0048(5) -0.0014(6) -0.0001(6)
C20 0.0264(6) 0.0255(6) 0.0265(6) -0.0030(4) 0.0014(5) 0.0037(5)

loop_
_atom_type_symbol
_atom_type_description
_atom_type_scat_dispersion_real
_atom_type_scat_dispersion_imag
_atom_type_scat_source
C C 0.0033 0.0016 'International Tables Vol C Tables 4.2.6.8 and 6.1.1.4'
H H 0.0000 0.0000 'International Tables Vol C Tables 4.2.6.8 and 6.1.1.4'
N N 0.0061 0.0033 'International Tables Vol C Tables 4.2.6.8 and 6.1.1.4'
O O 0.0106 0.0060 'International Tables Vol C Tables 4.2.6.8 and 6.1.1.4'

loop_
_geom_angle_atom_site_label_1
_geom_angle_atom_site_label_2
_geom_angle_atom_site_label_3
_geom_angle
C2 N1 C13 109.12(8)
C2 N1 C20 107.72(9)
C13 N1 C20 110.37(9)
N1 C2 C3 107.72(10)
N1 C2 C16 110.83(9)
C3 C2 C16 110.43(10)
N1 C2 H2A 109.3
C3 C2 H2A 109.3
C16 C2 H2A 109.3
C11 C3 N4 110.33(11)
C11 C3 C2 125.51(10)
N4 C3 C2 123.70(11)
C5 N4 C3 107.75(10)
C5 N4 C4 125.72(11)
C3 N4 C4 126.50(11)
N4 C4 H4A 109.5
N4 C4 H4B 109.5
H4A C4 H4B 109.5
N4 C4 H4C 109.5
H4A C4 H4C 109.5
H4B C4 H4C 109.5
N4 C5 C6 129.01(12)
N4 C5 C10 108.55(10)
C6 C5 C10 122.40(12)
C7 C6 C5 117.62(14)
C7 C6 H6A 121.2
C5 C6 H6A 121.2
C6 C7 C8 121.02(13)
C6 C7 H7A 119.5
C8 C7 H7A 119.5
C9 C8 C7 121.47(13)
C9 C8 H8A 119.3
C7 C8 H8A 119.3
C8 C9 C10 118.65(13)
C8 C9 H9A 120.7
C10 C9 H9A 120.7
C9 C10 C5 118.80(11)
C9 C10 C11 134.53(12)
C5 C10 C11 106.64(11)
C3 C11 C10 106.72(11)
C3 C11 C12 120.68(11)
C10 C11 C12 132.34(11)
C11 C12 C13 108.68(10)
C11 C12 H12A 110.0
C13 C12 H12A 110.0
C11 C12 H12B 110.0
C13 C12 H12B 110.0
H12A C12 H12B 108.3
N1 C13 C12 109.14(9)
N1 C13 C14 110.09(10)
C12 C13 C14 113.15(9)
N1 C13 H13A 108.1
C12 C13 H13A 108.1
C14 C13 H13A 108.1
C17 C14 C15 111.78(11)
C17 C14 C13 112.16(11)
C15 C14 C13 108.47(9)
C17 C14 H14A 108.1
C15 C14 H14A 108.1
C13 C14 H14A 108.1
C19 C15 C16 109.09(11)
C19 C15 C14 107.03(10)
C16 C15 C14 108.25(10)
C19 C15 H15A 110.8
C16 C15 H15A 110.8
C14 C15 H15A 110.8
C15 C16 C2 107.50(10)
C15 C16 H16A 110.2
C2 C16 H16A 110.2
C15 C16 H16B 110.2
C2 C16 H16B 110.2
H16A C16 H16B 108.5
O18 C17 C14 125.74(14)
O18 C17 H17A 117.1
C14 C17 H17A 117.1
C19A C19 C15 123.48(12)
C19A C19 C20 126.07(12)
C15 C19 C20 110.45(10)
C19 C19A H19A 120.0
C19 C19A H19B 120.0
H19A C19A H19B 120.0
C20 C20A H20A 109.5
C20 C20A H20B 109.5
H20A C20A H20B 109.5
C20 C20A H20C 109.5
H20A C20A H20C 109.5
H20B C20A H20C 109.5
N1 C20 C20A 111.68(11)
N1 C20 C19 109.17(9)
C20A C20 C19 114.62(10)
N1 C20 H20D 107.0
C20A C20 H20D 107.0
C19 C20 H20D 107.0

loop_
_geom_bond_atom_site_label_1
_geom_bond_atom_site_label_2
_geom_bond_distance
N1 C2 1.4849(15)
N1 C13 1.4878(14)
N1 C20 1.4934(15)
C2 C3 1.4930(16)
C2 C16 1.5697(17)
C2 H2A 1.0000
C3 C11 1.3701(17)
C3 N4 1.3878(15)
N4 C5 1.3798(16)
N4 C4 1.4486(17)
C4 H4A 0.9800
C4 H4B 0.9800
C4 H4C 0.9800
C5 C6 1.4019(17)
C5 C10 1.4122(18)
C6 C7 1.380(2)
C6 H6A 0.9500
C7 C8 1.405(2)
C7 H7A 0.9500
C8 C9 1.390(2)
C8 H8A 0.9500
C9 C10 1.4070(17)
C9 H9A 0.9500
C10 C11 1.4363(16)
C11 C12 1.4982(17)
C12 C13 1.5322(17)
C12 H12A 0.9900
C12 H12B 0.9900
C13 C14 1.5605(16)
C13 H13A 1.0000
C14 C17 1.5112(18)
C14 C15 1.5410(19)
C14 H14A 1.0000
C15 C19 1.5075(17)
C15 C16 1.5388(18)
C15 H15A 1.0000
C16 H16A 0.9900
C16 H16B 0.9900
C17 O18 1.183(2)
C17 H17A 0.9500
C19 C19A 1.3235(19)
C19 C20 1.5272(17)
C19A H19A 0.9500
C19A H19B 0.9500
C20A C20 1.5270(17)
C20A H20A 0.9800
C20A H20B 0.9800
C20A H20C 0.9800
C20 H20D 1.0000

loop_
_geom_torsion_atom_site_label_1
_geom_torsion_atom_site_label_2
_geom_torsion_atom_site_label_3
_geom_torsion_atom_site_label_4
_geom_torsion
C13 N1 C2 C3 52.74(12)
C20 N1 C2 C3 172.58(9)
C13 N1 C2 C16 -68.17(12)
C20 N1 C2 C16 51.67(12)
N1 C2 C3 C11 -19.10(16)
C16 C2 C3 C11 102.07(13)
N1 C2 C3 N4 169.47(10)
C16 C2 C3 N4 -69.37(14)
C11 C3 N4 C5 -0.41(13)
C2 C3 N4 C5 172.16(11)
C11 C3 N4 C4 -178.22(12)
C2 C3 N4 C4 -5.65(19)
C3 N4 C5 C6 -176.92(13)
C4 N4 C5 C6 0.9(2)
C3 N4 C5 C10 0.92(13)
C4 N4 C5 C10 178.76(12)
N4 C5 C6 C7 179.07(12)
C10 C5 C6 C7 1.50(19)
C5 C6 C7 C8 -0.04(19)
C6 C7 C8 C9 -1.5(2)
C7 C8 C9 C10 1.6(2)
C8 C9 C10 C5 -0.19(18)
C8 C9 C10 C11 -177.95(13)
N4 C5 C10 C9 -179.41(10)
C6 C5 C10 C9 -1.40(18)
N4 C5 C10 C11 -1.07(13)
C6 C5 C10 C11 176.94(11)
N4 C3 C11 C10 -0.26(13)
C2 C3 C11 C10 -172.67(11)
N4 C3 C11 C12 174.54(10)
C2 C3 C11 C12 2.13(18)
C9 C10 C11 C3 178.76(13)
C5 C10 C11 C3 0.81(13)
C9 C10 C11 C12 4.8(2)
C5 C10 C11 C12 -173.14(12)
C3 C11 C12 C13 -17.98(15)
C10 C11 C12 C13 155.27(12)
C2 N1 C13 C12 -73.10(12)
C20 N1 C13 C12 168.71(9)
C2 N1 C13 C14 51.65(12)
C20 N1 C13 C14 -66.54(11)
C11 C12 C13 N1 51.84(12)
C11 C12 C13 C14 -71.11(12)
N1 C13 C14 C17 137.76(11)
C12 C13 C14 C17 -99.83(12)
N1 C13 C14 C15 13.81(12)
C12 C13 C14 C15 136.23(10)
C17 C14 C15 C19 -74.07(12)
C13 C14 C15 C19 50.10(12)
C17 C14 C15 C16 168.46(10)
C13 C14 C15 C16 -67.37(12)
C19 C15 C16 C2 -64.74(12)
C14 C15 C16 C2 51.40(12)
N1 C2 C16 C15 13.44(13)
C3 C2 C16 C15 -105.86(11)
C15 C14 C17 O18 152.64(15)
C13 C14 C17 O18 30.6(2)
C16 C15 C19 C19A -132.70(16)
C14 C15 C19 C19A 110.38(16)
C16 C15 C19 C20 47.54(14)
C14 C15 C19 C20 -69.37(13)
C2 N1 C20 C20A 161.50(9)
C13 N1 C20 C20A -79.45(12)
C2 N1 C20 C19 -70.70(12)
C13 N1 C20 C19 48.35(12)
C19A C19 C20 N1 -161.45(16)
C15 C19 C20 N1 18.30(14)
C19A C19 C20 C20A -35.3(2)
C15 C19 C20 C20A 144.43(12)
